data_1564564
loop_
_publ_author_name
'Yakushev, Ilya A.'
'Stolarov, Igor P.'
'Cherkashina, Natalia V.'
'Churakov, Andrei V.'
'Zubavichus, Yan V.'
'Markov, Alexander A.'
'Gekhman, Alexander E.'
'Vargaftik, Michael N.'

_publ_section_title
;
 Two routes to platinum-based carboxylate-bridged heterometallics
;
_journal_name_full 'Inorganica Chimica Acta'
_journal_page_first 119631
_journal_paper_doi 10.1016/j.ica.2020.119631
_journal_volume 508
_journal_year 2020
_chemical_formula_moiety 'C24 H40 Co2 O26 Pt2, 2(C2 H4 O2)'
_chemical_formula_sum 'C28 H48 Co2 O30 Pt2'
_chemical_formula_weight 1372.70
_space_group_crystal_system triclinic
_space_group_IT_number 2
_space_group_name_Hall '-P 1'
_space_group_name_H-M_alt 'P -1'
_atom_sites_solution_hydrogens mixed
_atom_sites_solution_primary difmap
_cell_angle_alpha 113.424(13)
_cell_angle_beta 102.33(2)
_cell_angle_gamma 91.729(4)
_cell_formula_units_Z 1
_cell_length_a 8.5910(17)
_cell_length_b 12.052(2)
_cell_length_c 12.2200(10)
_cell_measurement_reflns_used 7627
_cell_measurement_temperature 100(2)
_cell_measurement_theta_max 38.468
_cell_measurement_theta_min 3.926
_cell_volume 1124.8(3)
_computing_cell_refinement 'XDS (Kabsch, 2010)'
_computing_data_collection 'Marccd (Doyle, 2011)'
_computing_data_reduction XDS
_computing_molecular_graphics 'Bruker SHELXTL'
_computing_publication_material 'Bruker SHELXTL'
_computing_structure_refinement 'SHELXL-2017/1 (Sheldrick, 2017)'
_computing_structure_solution 'SHELXT 2014/5 (Sheldrick, 2015)'
_diffrn_ambient_temperature 100(2)
_diffrn_measured_fraction_theta_full 0.967
_diffrn_measured_fraction_theta_max 0.916
_diffrn_measurement_device_type 'Rayonix SX165 CCD'
_diffrn_measurement_method \f
_diffrn_radiation_type synchrotron
_diffrn_radiation_wavelength 0.9699
_diffrn_reflns_av_R_equivalents 0.0797
_diffrn_reflns_av_unetI/netI 0.0610
_diffrn_reflns_Laue_measured_fraction_full 0.967
_diffrn_reflns_Laue_measured_fraction_max 0.916
_diffrn_reflns_limit_h_max 10
_diffrn_reflns_limit_h_min -10
_diffrn_reflns_limit_k_max 15
_diffrn_reflns_limit_k_min -15
_diffrn_reflns_limit_l_max 15
_diffrn_reflns_limit_l_min -15
_diffrn_reflns_number 22220
_diffrn_reflns_point_group_measured_fraction_full 0.967
_diffrn_reflns_point_group_measured_fraction_max 0.916
_diffrn_reflns_theta_full 35.587
_diffrn_reflns_theta_max 38.468
_diffrn_reflns_theta_min 3.926
_exptl_absorpt_coefficient_mu 10.408
_exptl_absorpt_correction_T_max 1.0000
_exptl_absorpt_correction_T_min 0.0006
_exptl_absorpt_correction_type empirical
_exptl_absorpt_process_details 'XDS (Kabsch, 2010)'
_exptl_crystal_colour red
_exptl_crystal_density_diffrn 2.027
_exptl_crystal_description prism
_exptl_crystal_F_000 666
_exptl_crystal_size_max 0.200
_exptl_crystal_size_mid 0.100
_exptl_crystal_size_min 0.080
_refine_diff_density_max 1.615
_refine_diff_density_min -1.909
_refine_diff_density_rms 0.188
_refine_ls_extinction_coef .
_refine_ls_extinction_method none
_refine_ls_goodness_of_fit_ref 1.081
_refine_ls_hydrogen_treatment mixed
_refine_ls_matrix_type full
_refine_ls_number_parameters 299
_refine_ls_number_reflns 4547
_refine_ls_number_restraints 3
_refine_ls_restrained_S_all 1.081
_refine_ls_R_factor_all 0.0521
_refine_ls_R_factor_gt 0.0355
_refine_ls_shift/su_max 0.001
_refine_ls_shift/su_mean 0.000
_refine_ls_structure_factor_coef Fsqd
_refine_ls_weighting_details 'w=1/[\s^2^(Fo^2^)+(0.0379P)^2^+2.4664P] where P=(Fo^2^+2Fc^2^)/3'
_refine_ls_weighting_scheme calc
_refine_ls_wR_factor_gt 0.0827
_refine_ls_wR_factor_ref 0.0920
_reflns_Friedel_coverage 0.000
_reflns_Friedel_fraction_full .
_reflns_Friedel_fraction_max .
_reflns_number_gt 3838
_reflns_number_total 4547
_reflns_threshold_expression 'I > 2\s(I)'
_cod_data_source_file ICA-2020-508-11963111.cif
_cod_data_source_block 11
_cod_depositor_comments
;
The following automatic conversions were performed:

data item '_exptl_crystal_density_meas' value 'not measured' was
changed to '?' -- the value is perceived as not measured.

Automatic conversion script
Id: cif_fix_values 8369 2020-08-20 11:38:08Z andrius 
;
_cod_original_cell_volume 1124.8(4)
_cod_database_code 1564564
_shelx_space_group_comment
;
The symmetry employed for this shelxl refinement is uniquely defined
by the following loop, which should always be used as a source of
symmetry information in preference to the above space-group names.
They are only intended as comments.
;
_shelx_estimated_absorpt_t_min 0.230
_shelx_estimated_absorpt_t_max 0.490

loop_
_space_group_symop_operation_xyz
'x, y, z'
'-x, -y, -z'

loop_
_atom_site_label
_atom_site_type_symbol
_atom_site_fract_x
_atom_site_fract_y
_atom_site_fract_z
_atom_site_U_iso_or_equiv
_atom_site_adp_type
_atom_site_occupancy
_atom_site_site_symmetry_order
_atom_site_calc_flag
_atom_site_refinement_flags_posn
_atom_site_refinement_flags_adp
_atom_site_refinement_flags_occupancy
_atom_site_disorder_assembly
_atom_site_disorder_group
Pt1 Pt 0.18197(3) 0.51436(2) 0.55823(2) 0.02566(10) Uani 1 1 d . . . . .
Co1 Co 0.01580(9) 0.22639(6) 0.34730(6) 0.02791(18) Uani 1 1 d . . . . .
O1 O -0.0108(4) 0.3854(3) 0.4751(3) 0.0276(8) Uani 1 1 d . . . . .
O11 O 0.3612(5) 0.4152(3) 0.5846(3) 0.0316(8) Uani 1 1 d . . . . .
C11 C 0.3536(6) 0.2965(5) 0.5300(5) 0.0283(11) Uani 1 1 d . . . . .
O12 O 0.2320(5) 0.2239(3) 0.4619(3) 0.0342(9) Uani 1 1 d . . . . .
C12 C 0.5112(7) 0.2505(5) 0.5600(6) 0.0373(14) Uani 1 1 d . . . . .
H12A H 0.595691 0.293810 0.543770 0.056 Uiso 1 1 calc R U . . .
H12B H 0.501855 0.162901 0.508730 0.056 Uiso 1 1 calc R U . . .
H12C H 0.538510 0.264740 0.646999 0.056 Uiso 1 1 calc R U . . .
O21 O 0.1226(5) 0.5210(3) 0.7140(3) 0.0293(8) Uani 1 1 d . . . . .
C21 C 0.2214(7) 0.5497(5) 0.8181(5) 0.0342(13) Uani 1 1 d . . . . .
O22 O 0.3651(5) 0.5918(4) 0.8437(4) 0.0425(10) Uani 1 1 d . . . . .
C22 C 0.1480(8) 0.5276(6) 0.9114(6) 0.0466(16) Uani 1 1 d . . . . .
H22A H 0.047584 0.472003 0.868708 0.070 Uiso 1 1 calc R U . . .
H22B H 0.125756 0.605296 0.969856 0.070 Uiso 1 1 calc R U . . .
H22C H 0.223258 0.491337 0.955858 0.070 Uiso 1 1 calc R U . . .
O31 O 0.3656(4) 0.6572(3) 0.6423(3) 0.0294(8) Uani 1 1 d . . . . .
C31 C 0.3547(7) 0.7566(5) 0.7307(5) 0.0326(13) Uani 1 1 d . . . . .
O32 O 0.2244(5) 0.7873(3) 0.7623(3) 0.0315(9) Uani 1 1 d . . . . .
C32 C 0.5095(7) 0.8412(5) 0.7994(6) 0.0423(15) Uani 1 1 d . . . . .
H32A H 0.586630 0.821394 0.747846 0.064 Uiso 1 1 calc R U . . .
H32B H 0.554043 0.831630 0.875460 0.064 Uiso 1 1 calc R U . . .
H32C H 0.488537 0.925710 0.819477 0.064 Uiso 1 1 calc R U . . .
O41 O 0.2363(4) 0.5086(3) 0.4038(3) 0.0288(8) Uani 1 1 d . . . . .
C41 C 0.2119(6) 0.4153(5) 0.2971(4) 0.0276(11) Uani 1 1 d . . . . .
O42 O 0.1426(5) 0.3114(3) 0.2684(3) 0.0311(8) Uani 1 1 d . . . . .
C42 C 0.2776(7) 0.4454(5) 0.2058(5) 0.0340(13) Uani 1 1 d . . . . .
H42A H 0.240419 0.520967 0.204215 0.051 Uiso 1 1 calc R U . . .
H42B H 0.239688 0.378762 0.123747 0.051 Uiso 1 1 calc R U . . .
H42C H 0.395240 0.456014 0.230000 0.051 Uiso 1 1 calc R U . . .
O51 O 0.0420(5) 0.0564(3) 0.2165(3) 0.0336(9) Uani 1 1 d . . . . .
C51 C -0.0505(7) -0.0213(5) 0.1228(5) 0.0355(13) Uani 1 1 d . . . . .
O52 O -0.1962(6) -0.0034(4) 0.0751(4) 0.0449(11) Uani 1 1 d D . . . .
C52 C -0.0054(8) -0.1460(5) 0.0547(5) 0.0427(15) Uani 1 1 d . . . . .
H52A H -0.047887 -0.172134 -0.033999 0.064 Uiso 1 1 calc R U . . .
H52B H -0.050908 -0.204354 0.080631 0.064 Uiso 1 1 calc R U . . .
H52C H 0.111877 -0.142591 0.073332 0.064 Uiso 1 1 calc R U . . .
O61 O -0.1062(5) 0.1321(3) 0.4311(3) 0.0338(9) Uani 1 1 d . . . . .
C61 C -0.1085(7) 0.1668(5) 0.5410(5) 0.0324(12) Uani 1 1 d . . . . .
O62 O -0.0648(5) 0.2797(3) 0.6234(3) 0.0342(9) Uani 1 1 d D . . . .
C62 C -0.1588(8) 0.0812(5) 0.5927(5) 0.0391(14) Uani 1 1 d . . . . .
H62A H -0.219566 0.122506 0.653544 0.059 Uiso 1 1 calc R U . . .
H62B H -0.063185 0.056158 0.632190 0.059 Uiso 1 1 calc R U . . .
H62C H -0.226433 0.009145 0.526042 0.059 Uiso 1 1 calc R U . . .
O71 O 0.5852(6) 0.7004(5) 1.0525(5) 0.0613(14) Uani 1 1 d D . . . .
C71 C 0.5390(10) 0.7781(7) 1.1466(6) 0.0576(19) Uani 1 1 d . . . . .
O72 O 0.3979(9) 0.7895(6) 1.1459(6) 0.096(2) Uani 1 1 d . . . . .
C72 C 0.6723(12) 0.8495(9) 1.2561(7) 0.089(3) Uani 1 1 d . . . . .
H72A H 0.742774 0.793955 1.275481 0.133 Uiso 1 1 calc R U . . .
H72B H 0.627765 0.894230 1.326441 0.133 Uiso 1 1 calc R U . . .
H72C H 0.734129 0.907370 1.238497 0.133 Uiso 1 1 calc R U . . .
H62 H -0.051(6) 0.320(4) 0.589(4) 0.008(12) Uiso 1 1 d D . . . .
H71 H 0.505(8) 0.664(8) 1.003(7) 0.09(3) Uiso 1 1 d D . . . .
H52 H -0.212(9) 0.061(5) 0.119(6) 0.05(2) Uiso 1 1 d D . . . .

loop_
_atom_site_aniso_label
_atom_site_aniso_U_11
_atom_site_aniso_U_22
_atom_site_aniso_U_33
_atom_site_aniso_U_23
_atom_site_aniso_U_13
_atom_site_aniso_U_12
Pt1 0.02695(17) 0.02422(14) 0.02235(13) 0.00748(9) 0.00382(9) -0.00032(10)
Co1 0.0299(4) 0.0247(3) 0.0248(3) 0.0070(3) 0.0048(3) -0.0001(3)
O1 0.025(2) 0.0276(18) 0.0234(17) 0.0071(14) 0.0006(15) -0.0065(15)
O11 0.032(2) 0.0281(19) 0.0303(19) 0.0102(15) 0.0043(16) -0.0025(16)
C11 0.028(3) 0.032(3) 0.026(3) 0.013(2) 0.008(2) 0.006(2)
O12 0.033(2) 0.0273(19) 0.036(2) 0.0104(16) 0.0001(17) 0.0010(16)
C12 0.034(3) 0.035(3) 0.046(3) 0.020(3) 0.009(3) 0.003(3)
O21 0.035(2) 0.0271(18) 0.0321(19) 0.0146(15) 0.0167(17) 0.0046(16)
C21 0.039(4) 0.035(3) 0.030(3) 0.013(2) 0.011(3) 0.008(3)
O22 0.037(3) 0.053(3) 0.035(2) 0.0196(19) 0.0011(18) 0.000(2)
C22 0.049(4) 0.056(4) 0.038(3) 0.023(3) 0.009(3) 0.002(3)
O31 0.027(2) 0.0251(18) 0.0268(18) 0.0051(15) 0.0016(15) -0.0091(15)
C31 0.036(4) 0.031(3) 0.026(3) 0.011(2) -0.001(2) 0.000(2)
O32 0.029(2) 0.0304(19) 0.0278(18) 0.0076(15) 0.0023(16) -0.0005(16)
C32 0.038(4) 0.032(3) 0.041(3) 0.002(3) 0.004(3) -0.003(3)
O41 0.034(2) 0.0282(18) 0.0265(18) 0.0113(15) 0.0122(16) 0.0000(15)
C41 0.027(3) 0.031(3) 0.023(2) 0.009(2) 0.009(2) 0.003(2)
O42 0.035(2) 0.0285(18) 0.0272(18) 0.0074(15) 0.0109(16) 0.0002(16)
C42 0.030(3) 0.040(3) 0.028(3) 0.012(2) 0.004(2) -0.002(2)
O51 0.041(2) 0.0262(18) 0.0275(19) 0.0057(15) 0.0073(17) 0.0022(16)
C51 0.042(4) 0.035(3) 0.031(3) 0.015(2) 0.009(3) -0.002(3)
O52 0.045(3) 0.038(2) 0.035(2) 0.0025(19) 0.000(2) 0.004(2)
C52 0.056(4) 0.031(3) 0.034(3) 0.006(2) 0.012(3) 0.003(3)
O61 0.040(2) 0.0267(18) 0.031(2) 0.0093(16) 0.0085(17) 0.0007(16)
C61 0.032(3) 0.031(3) 0.036(3) 0.016(2) 0.007(2) 0.004(2)
O62 0.041(2) 0.032(2) 0.032(2) 0.0157(17) 0.0085(17) -0.0011(17)
C62 0.046(4) 0.036(3) 0.040(3) 0.020(3) 0.012(3) 0.001(3)
O71 0.047(3) 0.080(4) 0.039(3) 0.012(3) 0.002(2) -0.001(3)
C71 0.062(5) 0.064(5) 0.042(4) 0.019(4) 0.013(4) -0.010(4)
O72 0.086(5) 0.096(5) 0.067(4) -0.005(3) 0.019(4) 0.016(4)
C72 0.105(8) 0.097(7) 0.040(4) 0.016(4) 0.005(4) -0.053(6)

loop_
_atom_type_symbol
_atom_type_description
_atom_type_scat_dispersion_real
_atom_type_scat_dispersion_imag
_atom_type_scat_source
C C 0.0076 0.0033 'International Tables Vol C Tables 4.2.6.8 and 6.1.1.4'
H H 0.0000 0.0000 'International Tables Vol C Tables 4.2.6.8 and 6.1.1.4'
Co Co 0.2415 1.6882 'International Tables Vol C Tables 4.2.6.8 and 6.1.1.4'
O O 0.0212 0.0123 'International Tables Vol C Tables 4.2.6.8 and 6.1.1.4'
Pt Pt -7.5263 8.5951 'International Tables Vol C Tables 4.2.6.8 and 6.1.1.4'

loop_
_geom_angle_atom_site_label_1
_geom_angle_atom_site_label_2
_geom_angle_atom_site_label_3
_geom_angle
_geom_angle_site_symmetry_1
_geom_angle_site_symmetry_3
O1 Pt1 O41 85.45(15) 2_566 .
O1 Pt1 O1 79.54(16) 2_566 .
O41 Pt1 O1 96.94(14) . .
O1 Pt1 O11 176.49(13) 2_566 .
O41 Pt1 O11 91.19(15) . .
O1 Pt1 O11 101.89(15) . .
O1 Pt1 O21 93.56(15) 2_566 .
O41 Pt1 O21 178.93(14) . .
O1 Pt1 O21 82.48(14) . .
O11 Pt1 O21 89.81(15) . .
O1 Pt1 O31 95.46(14) 2_566 .
O41 Pt1 O31 82.92(14) . .
O1 Pt1 O31 174.99(14) . .
O11 Pt1 O31 83.13(15) . .
O21 Pt1 O31 97.57(14) . .
O1 Pt1 Pt1 39.86(9) 2_566 2_566
O41 Pt1 Pt1 91.56(11) . 2_566
O1 Pt1 Pt1 39.68(11) . 2_566
O11 Pt1 Pt1 141.47(10) . 2_566
O21 Pt1 Pt1 87.42(11) . 2_566
O31 Pt1 Pt1 135.32(11) . 2_566
O1 Co1 O42 92.20(14) . .
O1 Co1 O12 90.02(15) . .
O42 Co1 O12 89.19(15) . .
O1 Co1 O51 178.11(15) . .
O42 Co1 O51 89.60(14) . .
O12 Co1 O51 89.42(15) . .
O1 Co1 O32 90.98(15) . 2_566
O42 Co1 O32 98.77(15) . 2_566
O12 Co1 O32 171.94(15) . 2_566
O51 Co1 O32 89.33(15) . 2_566
O1 Co1 O61 89.47(14) . .
O42 Co1 O61 176.97(16) . .
O12 Co1 O61 88.29(15) . .
O51 Co1 O61 88.70(14) . .
O32 Co1 O61 83.72(15) 2_566 .
Co1 O1 Pt1 122.35(17) . 2_566
Co1 O1 Pt1 117.62(19) . .
Pt1 O1 Pt1 100.46(16) 2_566 .
C11 O11 Pt1 125.7(3) . .
O12 C11 O11 126.3(5) . .
O12 C11 C12 120.5(5) . .
O11 C11 C12 113.2(5) . .
C11 O12 Co1 137.6(4) . .
C11 C12 H12A 109.5 . .
C11 C12 H12B 109.5 . .
H12A C12 H12B 109.5 . .
C11 C12 H12C 109.5 . .
H12A C12 H12C 109.5 . .
H12B C12 H12C 109.5 . .
C21 O21 Pt1 125.3(4) . .
O22 C21 O21 124.6(5) . .
O22 C21 C22 121.7(5) . .
O21 C21 C22 113.7(5) . .
C21 C22 H22A 109.5 . .
C21 C22 H22B 109.5 . .
H22A C22 H22B 109.5 . .
C21 C22 H22C 109.5 . .
H22A C22 H22C 109.5 . .
H22B C22 H22C 109.5 . .
C31 O31 Pt1 122.1(4) . .
O31 C31 O32 124.7(5) . .
O31 C31 C32 115.6(5) . .
O32 C31 C32 119.7(5) . .
C31 O32 Co1 131.0(3) . 2_566
C31 C32 H32A 109.5 . .
C31 C32 H32B 109.5 . .
H32A C32 H32B 109.5 . .
C31 C32 H32C 109.5 . .
H32A C32 H32C 109.5 . .
H32B C32 H32C 109.5 . .
C41 O41 Pt1 128.0(3) . .
O42 C41 O41 126.6(5) . .
O42 C41 C42 121.2(4) . .
O41 C41 C42 112.3(4) . .
C41 O42 Co1 137.3(3) . .
C41 C42 H42A 109.5 . .
C41 C42 H42B 109.5 . .
H42A C42 H42B 109.5 . .
C41 C42 H42C 109.5 . .
H42A C42 H42C 109.5 . .
H42B C42 H42C 109.5 . .
C51 O51 Co1 133.5(4) . .
O51 C51 O52 123.5(5) . .
O51 C51 C52 121.9(6) . .
O52 C51 C52 114.6(5) . .
C51 O52 H52 108(6) . .
C51 C52 H52A 109.5 . .
C51 C52 H52B 109.5 . .
H52A C52 H52B 109.5 . .
C51 C52 H52C 109.5 . .
H52A C52 H52C 109.5 . .
H52B C52 H52C 109.5 . .
C61 O61 Co1 128.2(3) . .
O61 C61 O62 124.0(5) . .
O61 C61 C62 122.4(5) . .
O62 C61 C62 113.5(5) . .
C61 O62 H62 107(3) . .
C61 C62 H62A 109.5 . .
C61 C62 H62B 109.5 . .
H62A C62 H62B 109.5 . .
C61 C62 H62C 109.5 . .
H62A C62 H62C 109.5 . .
H62B C62 H62C 109.5 . .
C71 O71 H71 105(8) . .
O72 C71 O71 123.0(7) . .
O72 C71 C72 122.4(8) . .
O71 C71 C72 114.5(8) . .
C71 C72 H72A 109.5 . .
C71 C72 H72B 109.5 . .
H72A C72 H72B 109.5 . .
C71 C72 H72C 109.5 . .
H72A C72 H72C 109.5 . .
H72B C72 H72C 109.5 . .

loop_
_geom_bond_atom_site_label_1
_geom_bond_atom_site_label_2
_geom_bond_distance
_geom_bond_site_symmetry_2
Pt1 O1 2.008(4) 2_566
Pt1 O41 2.014(3) .
Pt1 O1 2.015(3) .
Pt1 O11 2.027(4) .
Pt1 O21 2.046(3) .
Pt1 O31 2.061(3) .
Pt1 Pt1 3.0924(9) 2_566
Co1 O1 1.991(4) .
Co1 O42 2.082(4) .
Co1 O12 2.083(4) .
Co1 O51 2.093(4) .
Co1 O32 2.169(4) 2_566
Co1 O61 2.180(4) .
O11 C11 1.308(6) .
C11 O12 1.242(6) .
C11 C12 1.506(8) .
C12 H12A 0.9800 .
C12 H12B 0.9800 .
C12 H12C 0.9800 .
O21 C21 1.277(7) .
C21 O22 1.245(7) .
C21 C22 1.519(8) .
C22 H22A 0.9800 .
C22 H22B 0.9800 .
C22 H22C 0.9800 .
O31 C31 1.278(7) .
C31 O32 1.279(7) .
C31 C32 1.508(8) .
C32 H32A 0.9800 .
C32 H32B 0.9800 .
C32 H32C 0.9800 .
O41 C41 1.308(6) .
C41 O42 1.249(6) .
C41 C42 1.508(7) .
C42 H42A 0.9800 .
C42 H42B 0.9800 .
C42 H42C 0.9800 .
O51 C51 1.238(6) .
C51 O52 1.326(8) .
C51 C52 1.510(8) .
O52 H52 0.79(4) .
C52 H52A 0.9800 .
C52 H52B 0.9800 .
C52 H52C 0.9800 .
O61 C61 1.243(7) .
C61 O62 1.313(6) .
C61 C62 1.503(7) .
O62 H62 0.78(4) .
C62 H62A 0.9800 .
C62 H62B 0.9800 .
C62 H62C 0.9800 .
O71 C71 1.311(9) .
O71 H71 0.79(4) .
C71 O72 1.223(10) .
C71 C72 1.487(11) .
C72 H72A 0.9800 .
C72 H72B 0.9800 .
C72 H72C 0.9800 .

loop_
_geom_hbond_atom_site_label_D
_geom_hbond_atom_site_label_H
_geom_hbond_atom_site_label_A
_geom_hbond_distance_DH
_geom_hbond_distance_HA
_geom_hbond_distance_DA
_geom_hbond_angle_DHA
_geom_hbond_site_symmetry_A
_geom_hbond_publ_flag
O52 H52 O32 0.79(4) 1.85(4) 2.630(6) 172(8) 2_566 yes
O62 H62 O1 0.78(4) 1.93(4) 2.698(5) 168(5) . yes
O71 H71 O22 0.79(4) 1.89(6) 2.633(6) 155(10) . yes

loop_
_geom_torsion_atom_site_label_1
_geom_torsion_atom_site_label_2
_geom_torsion_atom_site_label_3
_geom_torsion_atom_site_label_4
_geom_torsion
_geom_torsion_site_symmetry_1
_geom_torsion_site_symmetry_2
_geom_torsion_site_symmetry_3
_geom_torsion_site_symmetry_4
Pt1 O11 C11 O12 -7.0(8) . . . .
Pt1 O11 C11 C12 174.7(3) . . . .
O11 C11 O12 Co1 25.9(9) . . . .
C12 C11 O12 Co1 -155.9(4) . . . .
Pt1 O21 C21 O22 9.0(8) . . . .
Pt1 O21 C21 C22 -170.9(4) . . . .
Pt1 O31 C31 O32 -12.7(7) . . . .
Pt1 O31 C31 C32 167.8(4) . . . .
O31 C31 O32 Co1 -43.0(8) . . . 2_566
C32 C31 O32 Co1 136.5(4) . . . 2_566
Pt1 O41 C41 O42 3.4(8) . . . .
Pt1 O41 C41 C42 -176.9(3) . . . .
O41 C41 O42 Co1 6.6(9) . . . .
C42 C41 O42 Co1 -173.2(4) . . . .
Co1 O51 C51 O52 8.3(8) . . . .
Co1 O51 C51 C52 -170.7(4) . . . .
Co1 O61 C61 O62 15.3(8) . . . .
Co1 O61 C61 C62 -163.2(4) . . . .
